data_2002365
loop_
_publ_author_name
'Brandt, R'
'Mueller-Buschbaum, Hk'

_publ_section_title
;
Zur Kristallchemie der tetragonalen Wolframbronze Ba6 Fe Nb9 O30
;
_journal_name_full
;
Monatshefte fuer Chemie und verwandte Teile anderer Wissenschaften
(109,1978-)
;
_journal_page_first 1239
_journal_page_last 1244
_journal_volume 117
_journal_year 1986
_chemical_formula_structural 'Ba6 Fe Nb9 O30'
_chemical_formula_sum 'Ba6 Fe Nb9 O30'
_chemical_name_systematic 'Hexabarium iron(III) nonaniobium(V) oxide'
_space_group_IT_number 100
_symmetry_cell_setting tetragonal
_symmetry_Int_Tables_number 100
_symmetry_space_group_name_Hall 'P 4 -2ab'
_symmetry_space_group_name_H-M 'P 4 b m'
_cell_angle_alpha 90
_cell_angle_beta 90
_cell_angle_gamma 90
_cell_formula_units_Z 1
_cell_length_a 12.597
_cell_length_b 12.597
_cell_length_c 3.99
_cell_volume 633.2
_refine_ls_R_factor_all 0.092
_cod_database_code 2002365

loop_
_symmetry_equiv_pos_as_xyz
x,y,z
-x,-y,z
1/2+x,1/2-y,z
1/2-x,1/2+y,z
-y,x,z
y,-x,z
1/2+y,1/2+x,z
1/2-y,1/2-x,z

loop_
_atom_site_aniso_label
_atom_site_aniso_U_11
_atom_site_aniso_U_12
_atom_site_aniso_U_13
_atom_site_aniso_U_22
_atom_site_aniso_U_23
_atom_site_aniso_U_33
Ba1 0.005(1) 0. 0. 0.005(1) 0. 0.006(1)
Ba2 0.029(1) -0.019(1) 0.004(1) 0.029(1) 0.004(1) 0.007(1)
Nb1 0.006(1) 0.001(1) 0. 0.006(1) 0. 0.013(4)
Nb2 0.007(1) .000(1) -0.008(2) 0.003(1) 0.008(2) 0.012(1)
Fe1 0.006(1) 0.001(1) 0. 0.006(1) 0. 0.013(4)
Fe2 0.007(1) .000(1) -0.008(2) 0.003(1) 0.008(2) 0.012(1)

loop_
_atom_site_label
_atom_site_type_symbol
_atom_site_symmetry_multiplicity
_atom_site_Wyckoff_symbol
_atom_site_fract_x
_atom_site_fract_y
_atom_site_fract_z
_atom_site_occupancy
_atom_site_attached_hydrogens
_atom_site_calc_flag
Ba1 Ba2+ 2 a 0. 0. 0. 1. 0 d
Ba2 Ba2+ 4 c 0.1721(2) 0.6721(2) 0.0060(31) 1. 0 d
Nb1 Nb5+ 2 b 0.5 0. 0.5353(30) 0.9 0 d
Nb2 Nb5+ 8 d 0.0754(2) 0.2148(28) 0.4919(28) 0.9 0 d
Fe1 Fe3+ 2 b 0.5 0. 0.5353(30) 0.1 0 d
Fe2 Fe3+ 8 d 0.0754(2) 0.2148(28) 0.4919(28) 0.1 0 d
O1 O2- 2 b 0.5 0. 0.031(22) 1. 0 d
O2 O2- 8 d 0.079(1) 0.208(1) 0.021(8) 1. 0 d
O3 O2- 8 d 0.343(1) 0.008(1) 0.494(10) 1. 0 d
O4 O2- 4 c 0.283(1) 0.783(1) 0.469(12) 1. 0 d
O5 O2- 8 d 0.139(1) 0.069(1) 0.500(11) 1. 0 d

loop_
_atom_type_symbol
_atom_type_oxidation_number
Ba2+ 2.000
Nb5+ 5.000
Fe3+ 3.000
O2- -2.000
